data_7050552
loop_
_publ_author_name
'Eric A. Bruton'
'Lee Brammer'
'F. Christopher Pigge'
'Christer B. Aaker\"oy'
'Destin S. Leinen'

_publ_section_title
;
 Hydrogen bond patterns in aromatic and aliphatic dioximes
;
_journal_issue 7
_journal_name_full 'New J. Chem.'
_journal_page_first 1084
_journal_page_last 1094
_journal_paper_doi 10.1039/b301045g
_journal_volume 27
_journal_year 2003
_chemical_formula_sum 'C4 H10 N4 O2'
_chemical_formula_weight 146.16
_chemical_melting_point 447.6(15)
_chemical_name_common succinamidioxime
_chemical_name_systematic
;
?
;
_space_group_IT_number 14
_symmetry_cell_setting monoclinic
_symmetry_space_group_name_Hall '-P 2yn'
_symmetry_space_group_name_H-M 'P 1 21/n 1'
_atom_sites_solution_hydrogens difmap
_atom_sites_solution_primary direct
_atom_sites_solution_secondary difmap
_audit_creation_method SHELXL-97
_cell_angle_alpha 90.00
_cell_angle_beta 100.205(6)
_cell_angle_gamma 90.00
_cell_formula_units_Z 2
_cell_length_a 4.8552(5)
_cell_length_b 5.1714(2)
_cell_length_c 13.2126(8)
_cell_measurement_reflns_used 35
_cell_measurement_temperature 173(2)
_cell_measurement_theta_max 16.34
_cell_measurement_theta_min 4.24
_cell_volume 326.50(4)
_computing_cell_refinement 'Siemens XSCANS'
_computing_data_collection 'Siemens XSCANS'
_computing_data_reduction 'Siemens SHELXTL'
_computing_molecular_graphics 'Siemens SHELXTL'
_computing_publication_material 'Siemens SHELXTL'
_computing_structure_refinement 'SHELXL-97 (Sheldrick, 1997)'
_computing_structure_solution 'SHELXS-97 (Sheldrick, 1997)'
_diffrn_ambient_temperature 173(2)
_diffrn_measured_fraction_theta_full 1.000
_diffrn_measured_fraction_theta_max 1.000
_diffrn_measurement_device_type 'Bruker P4 diffractometer'
_diffrn_measurement_method '2\q/\w scans'
_diffrn_radiation_monochromator graphite
_diffrn_radiation_source 'fine-focus sealed tube'
_diffrn_radiation_type MoK\a
_diffrn_radiation_wavelength 0.71073
_diffrn_reflns_av_R_equivalents 0.0079
_diffrn_reflns_av_sigmaI/netI 0.0044
_diffrn_reflns_limit_h_max 5
_diffrn_reflns_limit_h_min 0
_diffrn_reflns_limit_k_max 5
_diffrn_reflns_limit_k_min 0
_diffrn_reflns_limit_l_max 14
_diffrn_reflns_limit_l_min -14
_diffrn_reflns_number 488
_diffrn_reflns_theta_full 22.49
_diffrn_reflns_theta_max 22.49
_diffrn_reflns_theta_min 3.13
_diffrn_standards_interval_count 97
_diffrn_standards_number 3
_exptl_absorpt_coefficient_mu 0.120
_exptl_absorpt_correction_T_max 0.9514
_exptl_absorpt_correction_T_min 0.9144
_exptl_absorpt_correction_type none
_exptl_crystal_colour colorless
_exptl_crystal_density_diffrn 1.487
_exptl_crystal_density_method 'not measured'
_exptl_crystal_description 'hexagonal prism'
_exptl_crystal_F_000 156
_exptl_crystal_size_max 0.76
_exptl_crystal_size_mid 0.50
_exptl_crystal_size_min 0.42
_refine_diff_density_max 0.339
_refine_diff_density_min -0.485
_refine_diff_density_rms 0.150
_refine_ls_extinction_method none
_refine_ls_goodness_of_fit_ref 1.224
_refine_ls_hydrogen_treatment 'riding model'
_refine_ls_matrix_type full
_refine_ls_number_parameters 46
_refine_ls_number_reflns 429
_refine_ls_number_restraints 0
_refine_ls_restrained_S_all 1.224
_refine_ls_R_factor_all 0.0520
_refine_ls_R_factor_gt 0.0512
_refine_ls_shift/su_max 0.000
_refine_ls_shift/su_mean 0.000
_refine_ls_structure_factor_coef Fsqd
_refine_ls_weighting_details 'calc w==1/[\s^2^(Fo^2^)+(0.0738P)^2^+0.3828P] where P==(Fo^2^+2Fc^2^)/3'
_refine_ls_weighting_scheme calc
_refine_ls_wR_factor_gt 0.1383
_refine_ls_wR_factor_ref 0.1393
_reflns_number_gt 414
_reflns_number_total 429
_reflns_threshold_expression >2sigma(I)
_cod_data_source_file b301045g.txt
_cod_data_source_block Compound_1
_cod_depositor_comments
;
The following automatic conversions were performed:
'_symmetry_cell_setting' value 'Monoclinic' changed to 'monoclinic'
according to '/home/adriana/struct/CIF-dictionaries/cif_core.dic'
dictionary named 'cif_core.dic' version 2.4.1 from 2010-06-29.

Automatic conversion script
Id: cif_fix_enum 1555 2011-01-17 13:19:09Z saulius 

The following automatic conversions were performed:

'_chemical_melting_point' value '173-176 deg C' was changed to
'447.6(15)' - it was converted from degrees Celsius(C) to Kelvins(K),
the average value was taken and precision was estimated.

Automatic conversion script
Id: cif_fix_values 1569 2011-02-09 13:29:24Z adriana 
;
_cod_original_sg_symbol_H-M P2(1)/n
_cod_database_code 7050552

loop_
_symmetry_equiv_pos_as_xyz
'x, y, z'
'-x+1/2, y+1/2, -z+1/2'
'-x, -y, -z'
'x-1/2, -y-1/2, z-1/2'

loop_
_atom_site_label
_atom_site_type_symbol
_atom_site_fract_x
_atom_site_fract_y
_atom_site_fract_z
_atom_site_U_iso_or_equiv
_atom_site_adp_type
_atom_site_occupancy
_atom_site_symmetry_multiplicity
_atom_site_calc_flag
_atom_site_refinement_flags
_atom_site_disorder_assembly
_atom_site_disorder_group
N1 N -0.1138(4) 0.1991(4) 0.05877(16) 0.0177(7) Uani 1 1 d . . .
N2 N -0.0976(5) 0.4479(4) 0.20805(16) 0.0215(7) Uani 1 1 d . . .
H2A H 0.0999 0.3795 0.2392 0.026 Uiso 1 1 d R . .
H2B H -0.1482 0.6287 0.2392 0.026 Uiso 1 1 d R . .
O1 O 0.1190(4) 0.0705(4) 0.12066(14) 0.0231(7) Uani 1 1 d . . .
H1 H 0.1696 -0.0709 0.0802 0.028 Uiso 1 1 d R . .
C1 C -0.2020(5) 0.3867(5) 0.10803(19) 0.0148(8) Uani 1 1 d . . .
C2 C -0.4454(5) 0.5434(5) 0.0548(2) 0.0166(8) Uani 1 1 d . . .
H2C H -0.6053 0.5389 0.1011 0.020 Uiso 1 1 d R . .
H2D H -0.3906 0.7289 0.0611 0.020 Uiso 1 1 d R . .

loop_
_atom_site_aniso_label
_atom_site_aniso_U_11
_atom_site_aniso_U_22
_atom_site_aniso_U_33
_atom_site_aniso_U_23
_atom_site_aniso_U_13
_atom_site_aniso_U_12
N1 0.0166(12) 0.0187(13) 0.0159(13) 0.0019(10) -0.0028(9) 0.0067(9)
N2 0.0236(13) 0.0241(13) 0.0148(14) -0.0037(10) -0.0022(10) 0.0050(10)
O1 0.0215(12) 0.0239(12) 0.0203(12) -0.0008(8) -0.0058(8) 0.0123(8)
C1 0.0149(13) 0.0147(14) 0.0146(15) 0.0006(11) 0.0021(11) -0.0026(11)
C2 0.0172(15) 0.0137(14) 0.0179(15) -0.0011(11) -0.0001(11) 0.0029(11)

loop_
_atom_type_symbol
_atom_type_description
_atom_type_scat_dispersion_real
_atom_type_scat_dispersion_imag
_atom_type_scat_source
C C 0.0033 0.0016 'International Tables Vol C Tables 4.2.6.8 and 6.1.1.4'
H H 0.0000 0.0000 'International Tables Vol C Tables 4.2.6.8 and 6.1.1.4'
N N 0.0061 0.0033 'International Tables Vol C Tables 4.2.6.8 and 6.1.1.4'
O O 0.0106 0.0060 'International Tables Vol C Tables 4.2.6.8 and 6.1.1.4'

loop_
_geom_angle_atom_site_label_1
_geom_angle_atom_site_label_2
_geom_angle_atom_site_label_3
_geom_angle
_geom_angle_site_symmetry_1
_geom_angle_site_symmetry_3
_geom_angle_publ_flag
C1 N1 O1 111.2(2) . . ?
N1 C1 N2 124.4(2) . . ?
N1 C1 C2 118.5(2) . . ?
N2 C1 C2 117.0(2) . . ?
C1 C2 C2 113.6(3) . 3_465 ?

loop_
_geom_bond_atom_site_label_1
_geom_bond_atom_site_label_2
_geom_bond_distance
_geom_bond_site_symmetry_2
_geom_bond_publ_flag
N1 C1 1.284(3) . ?
N1 O1 1.435(3) . ?
N2 C1 1.366(3) . ?
C1 C2 1.501(4) . ?
C2 C2 1.519(5) 3_465 ?

loop_
_geom_hbond_atom_site_label_D
_geom_hbond_atom_site_label_H
_geom_hbond_atom_site_label_A
_geom_hbond_distance_DH
_geom_hbond_distance_HA
_geom_hbond_distance_DA
_geom_hbond_angle_DHA
_geom_hbond_site_symmetry_A
N2 H2A O1 1.04 2.32 3.010(3) 123.0 2
N2 H2B N2 1.07 2.24 3.269(3) 160.1 2_455
O1 H1 N1 0.96 1.93 2.747(3) 141.6 3
